data_1502909
loop_
_publ_author_name
'Oura, Ichiro'
'Shimizu, Kenta'
'Ogata, Kenichi'
'Fukuzawa, Shin-Ichi'

_publ_section_title
;
 Highly endo-selective and enantioselective 1,3-dipolar cycloaddition of
 azomethine ylide with alpha-enones catalyzed by a
 silver(I)/ThioClickFerrophos complex.
;
_journal_issue 8
_journal_name_full 'Organic letters'
_journal_page_first 1752
_journal_page_last 1755
_journal_paper_doi 10.1021/ol100336q
_journal_volume 12
_journal_year 2010
_chemical_absolute_configuration 'CHOOSE rm ad rmad syn or unk'
_chemical_formula_moiety 'C36 H36 Fe N3 P S '
_chemical_formula_sum 'C36 H36 Fe N3 P S'
_chemical_formula_weight 629.58
_space_group_IT_number 19
_symmetry_cell_setting orthorhombic
_symmetry_Int_Tables_number 19
_symmetry_space_group_name_Hall 'P 2ac 2ab'
_symmetry_space_group_name_H-M 'P 21 21 21'
_cell_angle_alpha 90.0000
_cell_angle_beta 90.0000
_cell_angle_gamma 90.0000
_cell_formula_units_Z 4
_cell_length_a 10.478(3)
_cell_length_b 10.566(3)
_cell_length_c 28.685(8)
_cell_measurement_reflns_used 9147
_cell_measurement_temperature 123.1
_cell_measurement_theta_max 27.5
_cell_measurement_theta_min 3.1
_cell_volume 3175.7(16)
_computing_cell_refinement CrystalClear
_computing_data_collection CrystalClear
_computing_data_reduction CrystalStructure
_computing_publication_material 'CrystalStructure 3.8'
_computing_structure_refinement SHELXL
_computing_structure_solution SIR92
_diffrn_detector_area_resol_mean 7.31
_diffrn_measured_fraction_theta_full 0.990
_diffrn_measured_fraction_theta_max 0.991
_diffrn_measurement_device_type 'Rigaku Mercury'
_diffrn_measurement_method \w
_diffrn_radiation_type 'Mo K\a'
_diffrn_radiation_wavelength 0.71070
_diffrn_reflns_av_R_equivalents 0.082
_diffrn_reflns_limit_h_max 10
_diffrn_reflns_limit_h_min -13
_diffrn_reflns_limit_k_max 13
_diffrn_reflns_limit_k_min -13
_diffrn_reflns_limit_l_max 34
_diffrn_reflns_limit_l_min -37
_diffrn_reflns_number 23394
_diffrn_reflns_theta_full 27.50
_diffrn_reflns_theta_max 27.48
_exptl_absorpt_coefficient_mu 0.620
_exptl_absorpt_correction_T_max 0.883
_exptl_absorpt_correction_T_min 0.364
_exptl_absorpt_correction_type multi-scan
_exptl_absorpt_process_details 'Jacobson, R. (1998) Private communication'
_exptl_crystal_colour yellow
_exptl_crystal_density_diffrn 1.317
_exptl_crystal_density_method 'not measured'
_exptl_crystal_description platelet
_exptl_crystal_F_000 1320.00
_exptl_crystal_size_max 0.75
_exptl_crystal_size_mid 0.50
_exptl_crystal_size_min 0.20
_refine_diff_density_max 1.48
_refine_diff_density_min -1.34
_refine_ls_abs_structure_details 'Flack, H. D. (1983), Acta Cryst. A39, 876-881.  3114 Friedel Pairs'
_refine_ls_abs_structure_Flack 0.00(2)
_refine_ls_extinction_method none
_refine_ls_goodness_of_fit_ref 1.080
_refine_ls_hydrogen_treatment refall
_refine_ls_number_parameters 381
_refine_ls_number_reflns 7181
_refine_ls_R_factor_gt 0.0620
_refine_ls_shift/su_max 0.0000
_refine_ls_structure_factor_coef Fsqd
_refine_ls_weighting_details 'w = 1/[\s^2^(Fo^2^)+(0.0994P)^2^+0.0000P] where P=(Fo^2^+2Fc^2^)/3'
_refine_ls_weighting_scheme calc
_refine_ls_wR_factor_ref 0.1965
_reflns_number_gt 6170
_reflns_number_total 7181
_reflns_threshold_expression F^2^>2.0\s(F^2^)
_cod_data_source_file ol100336q_si_002.cif
_cod_data_source_block '__20090901_tbu'
_cod_original_cell_volume 3175.6(15)
_cod_original_formula_sum 'C36 H36 Fe N3 P S '
_cod_database_code 1502909

loop_
_symmetry_equiv_pos_site_id
_symmetry_equiv_pos_as_xyz
1 +X,+Y,+Z
2 1/2+X,1/2-Y,-Z
3 -X,1/2+Y,1/2-Z
4 1/2-X,-Y,1/2+Z

loop_
_atom_site_label
_atom_site_type_symbol
_atom_site_fract_x
_atom_site_fract_y
_atom_site_fract_z
_atom_site_U_iso_or_equiv
_atom_site_adp_type
_atom_site_occupancy
_atom_site_symmetry_multiplicity
_atom_site_calc_flag
_atom_site_refinement_flags
Fe(1) Fe 0.11952(6) 0.20147(5) 0.750040(18) 0.01534(16) Uani 1.00 1 d .
S(1) S 0.34658(11) 0.56840(11) 0.61555(3) 0.0202(2) Uani 1.00 1 d .
P(1) P 0.11523(12) 0.28817(11) 0.63606(3) 0.0178(2) Uani 1.00 1 d .
N(1) N 0.4388(3) 0.4164(3) 0.68635(11) 0.0178(7) Uani 1.00 1 d .
N(2) N 0.5397(4) 0.3510(3) 0.69981(12) 0.0192(8) Uani 1.00 1 d .
N(3) N 0.6335(3) 0.3728(3) 0.66938(12) 0.0203(8) Uani 1.00 1 d .
C(1) C 0.5869(4) 0.4505(4) 0.63532(13) 0.0178(9) Uani 1.00 1 d .
C(2) C 0.4624(4) 0.4820(4) 0.64546(13) 0.0174(9) Uani 1.00 1 d .
C(3) C 0.3775(5) 0.7362(4) 0.63165(14) 0.0231(9) Uani 1.00 1 d .
C(4) C 0.3589(5) 0.7572(4) 0.68360(15) 0.0259(10) Uani 1.00 1 d .
C(5) C 0.5096(5) 0.7788(5) 0.61630(17) 0.0319(12) Uani 1.00 1 d .
C(6) C 0.2742(6) 0.8043(5) 0.60426(19) 0.0385(13) Uani 1.00 1 d .
C(7) C 0.6740(4) 0.4907(4) 0.59715(14) 0.0195(9) Uani 1.00 1 d .
C(8) C 0.8020(5) 0.5090(4) 0.60709(16) 0.0255(10) Uani 1.00 1 d .
C(9) C 0.8852(5) 0.5497(5) 0.57227(17) 0.0323(11) Uani 1.00 1 d .
C(10) C 0.8417(5) 0.5699(6) 0.52754(17) 0.0353(12) Uani 1.00 1 d .
C(11) C 0.7119(5) 0.5503(6) 0.51773(17) 0.0355(13) Uani 1.00 1 d .
C(12) C 0.6284(5) 0.5116(5) 0.55236(15) 0.0294(11) Uani 1.00 1 d .
C(13) C 0.3221(4) 0.4118(4) 0.71569(13) 0.0178(9) Uani 1.00 1 d .
C(14) C 0.3549(5) 0.4682(4) 0.76352(14) 0.0235(10) Uani 1.00 1 d .
C(15) C 0.2756(4) 0.2788(4) 0.71875(13) 0.0179(9) Uani 1.00 1 d .
C(16) C 0.1968(4) 0.2109(4) 0.68485(13) 0.0177(8) Uani 1.00 1 d .
C(17) C 0.1889(4) 0.0821(4) 0.69887(13) 0.0189(9) Uani 1.00 1 d .
C(18) C 0.2579(4) 0.0693(4) 0.74070(13) 0.0199(9) Uani 1.00 1 d .
C(19) C 0.3143(4) 0.1857(4) 0.75187(15) 0.0191(8) Uani 1.00 1 d .
C(20) C 0.0303(5) 0.3428(4) 0.78838(17) 0.0274(11) Uani 1.00 1 d .
C(21) C -0.0481(4) 0.3006(4) 0.75047(16) 0.0242(9) Uani 1.00 1 d .
C(22) C -0.0728(4) 0.1715(4) 0.75584(16) 0.0220(9) Uani 1.00 1 d .
C(23) C -0.0111(4) 0.1281(4) 0.79672(16) 0.0224(10) Uani 1.00 1 d .
C(24) C 0.0536(5) 0.2335(4) 0.81691(15) 0.0252(10) Uani 1.00 1 d .
C(25) C 0.2350(4) 0.2696(4) 0.58947(14) 0.0214(10) Uani 1.00 1 d .
C(26) C 0.3503(5) 0.2085(5) 0.59445(15) 0.0291(11) Uani 1.00 1 d .
C(27) C 0.4356(5) 0.2015(6) 0.55729(18) 0.0378(13) Uani 1.00 1 d .
C(28) C 0.4053(6) 0.2598(6) 0.51535(18) 0.0439(16) Uani 1.00 1 d .
C(29) C 0.2918(6) 0.3189(6) 0.50990(17) 0.0413(15) Uani 1.00 1 d .
C(30) C 0.2046(5) 0.3289(5) 0.54688(15) 0.0296(12) Uani 1.00 1 d .
C(31) C 0.0007(4) 0.1632(4) 0.61977(14) 0.0180(9) Uani 1.00 1 d .
C(32) C -0.1293(5) 0.1761(5) 0.63411(14) 0.0255(10) Uani 1.00 1 d .
C(33) C -0.2176(5) 0.0851(5) 0.62418(15) 0.0274(11) Uani 1.00 1 d .
C(34) C -0.1808(5) -0.0216(5) 0.59896(16) 0.0295(11) Uani 1.00 1 d .
C(35) C -0.0568(5) -0.0345(5) 0.58379(17) 0.0319(12) Uani 1.00 1 d .
C(36) C 0.0321(4) 0.0558(4) 0.59408(15) 0.0232(9) Uani 1.00 1 d .
H(8) H 0.8331 0.4938 0.6377 0.031 Uiso 1.00 1 c R
H(9) H 0.9726 0.5636 0.5794 0.039 Uiso 1.00 1 c R
H(10) H 0.8987 0.5967 0.5037 0.042 Uiso 1.00 1 c R
H(11) H 0.6810 0.5637 0.4870 0.043 Uiso 1.00 1 c R
H(12) H 0.5406 0.4994 0.5455 0.035 Uiso 1.00 1 c R
H(26) H 0.3717 0.1707 0.6235 0.035 Uiso 1.00 1 c R
H(27) H 0.5139 0.1572 0.5606 0.045 Uiso 1.00 1 c R
H(28) H 0.4647 0.2581 0.4903 0.053 Uiso 1.00 1 c R
H(29) H 0.2707 0.3544 0.4805 0.050 Uiso 1.00 1 c R
H(30) H 0.1271 0.3745 0.5433 0.036 Uiso 1.00 1 c R
H(32) H -0.1547 0.2494 0.6509 0.031 Uiso 1.00 1 c R
H(33) H -0.3034 0.0944 0.6344 0.033 Uiso 1.00 1 c R
H(34) H -0.2416 -0.0858 0.5922 0.035 Uiso 1.00 1 c R
H(35) H -0.0330 -0.1066 0.5661 0.038 Uiso 1.00 1 c R
H(36) H 0.1172 0.0451 0.5835 0.028 Uiso 1.00 1 c R
H(4A) H 0.2731 0.7297 0.6926 0.031 Uiso 1.00 1 c R
H(4B) H 0.3691 0.8473 0.6908 0.031 Uiso 1.00 1 c R
H(4C) H 0.4225 0.7081 0.7009 0.031 Uiso 1.00 1 c R
H(5A) H 0.5190 0.7653 0.5827 0.038 Uiso 1.00 1 c R
H(5B) H 0.5745 0.7296 0.6330 0.038 Uiso 1.00 1 c R
H(5C) H 0.5205 0.8689 0.6234 0.038 Uiso 1.00 1 c R
H(6A) H 0.1901 0.7755 0.6148 0.046 Uiso 1.00 1 c R
H(6B) H 0.2841 0.7856 0.5710 0.046 Uiso 1.00 1 c R
H(6C) H 0.2818 0.8958 0.6093 0.046 Uiso 1.00 1 c R
H(14A) H 0.3844 0.5556 0.7596 0.028 Uiso 1.00 1 c R
H(14B) H 0.4224 0.4178 0.7782 0.028 Uiso 1.00 1 c R
H(14C) H 0.2787 0.4673 0.7834 0.028 Uiso 1.00 1 c R
H(17) H 0.1400 0.0138 0.6827 0.023 Uiso 1.00 1 c R
H(18) H 0.2671 -0.0106 0.7591 0.024 Uiso 1.00 1 c R
H(19) H 0.3689 0.2021 0.7798 0.023 Uiso 1.00 1 c R
H(20) H 0.0624 0.4307 0.7939 0.033 Uiso 1.00 1 c R
H(21) H -0.0804 0.3550 0.7245 0.029 Uiso 1.00 1 c R
H(22) H -0.1257 0.1184 0.7344 0.026 Uiso 1.00 1 c R
H(23) H -0.0125 0.0397 0.8092 0.027 Uiso 1.00 1 c R
H(24) H 0.1064 0.2315 0.8459 0.030 Uiso 1.00 1 c R
H(13) H 0.2545 0.4649 0.7008 0.021 Uiso 1.00 1 c R

loop_
_atom_site_aniso_label
_atom_site_aniso_U_11
_atom_site_aniso_U_22
_atom_site_aniso_U_33
_atom_site_aniso_U_12
_atom_site_aniso_U_13
_atom_site_aniso_U_23
Fe(1) 0.0207(3) 0.0172(3) 0.0081(2) 0.0012(2) 0.0033(2) 0.0012(2)
S(1) 0.0245(6) 0.0239(5) 0.0122(4) -0.0019(4) -0.0034(3) 0.0023(3)
P(1) 0.0204(6) 0.0234(5) 0.0095(4) -0.0002(5) 0.0001(3) 0.0013(3)
N(1) 0.023(2) 0.0243(19) 0.0064(14) 0.0020(17) 0.0047(12) 0.0013(13)
N(2) 0.022(2) 0.0236(19) 0.0120(16) 0.0004(16) 0.0027(14) 0.0034(14)
N(3) 0.017(2) 0.031(2) 0.0125(16) 0.0015(17) 0.0031(14) -0.0006(14)
C(1) 0.020(2) 0.024(2) 0.0096(17) -0.0006(18) 0.0026(15) -0.0007(15)
C(2) 0.021(2) 0.024(2) 0.0073(18) -0.0056(18) 0.0027(15) -0.0013(15)
C(3) 0.025(2) 0.028(2) 0.0163(19) -0.004(2) 0.0001(17) 0.0047(16)
C(4) 0.024(2) 0.033(2) 0.021(2) -0.001(2) 0.0028(18) -0.0013(17)
C(5) 0.050(3) 0.023(2) 0.022(2) -0.005(2) 0.011(2) 0.0001(19)
C(6) 0.040(3) 0.035(3) 0.040(3) 0.011(2) -0.012(2) 0.012(2)
C(7) 0.028(2) 0.018(2) 0.0121(19) -0.0008(18) 0.0020(17) 0.0011(15)
C(8) 0.028(2) 0.031(2) 0.018(2) -0.003(2) 0.0057(19) -0.0006(17)
C(9) 0.022(2) 0.049(3) 0.026(2) -0.006(2) 0.008(2) 0.000(2)
C(10) 0.032(3) 0.054(3) 0.020(2) -0.006(2) 0.016(2) 0.003(2)
C(11) 0.039(3) 0.052(3) 0.016(2) -0.006(2) 0.007(2) 0.002(2)
C(12) 0.035(3) 0.041(2) 0.013(2) -0.011(2) 0.003(2) -0.0033(17)
C(13) 0.015(2) 0.028(2) 0.0101(17) 0.0053(18) 0.0030(14) -0.0011(15)
C(14) 0.030(2) 0.033(2) 0.0080(17) 0.003(2) 0.0037(16) -0.0020(15)
C(15) 0.018(2) 0.027(2) 0.0079(17) 0.0011(19) -0.0009(14) 0.0008(16)
C(16) 0.027(2) 0.020(2) 0.0072(16) 0.0016(19) 0.0044(15) -0.0009(15)
C(17) 0.026(2) 0.021(2) 0.0094(17) 0.0041(19) 0.0056(15) -0.0037(15)
C(18) 0.023(2) 0.022(2) 0.0144(19) 0.0044(19) 0.0029(16) 0.0062(16)
C(19) 0.016(2) 0.026(2) 0.0156(18) 0.0064(17) 0.0030(16) 0.0059(18)
C(20) 0.029(2) 0.024(2) 0.029(2) 0.006(2) 0.009(2) -0.0085(19)
C(21) 0.020(2) 0.032(2) 0.022(2) 0.0069(19) 0.0047(17) 0.004(2)
C(22) 0.011(2) 0.037(2) 0.019(2) -0.0008(18) 0.0070(16) -0.0030(18)
C(23) 0.028(2) 0.022(2) 0.017(2) -0.000(2) 0.0064(17) 0.0017(16)
C(24) 0.032(2) 0.033(2) 0.0110(18) -0.001(2) 0.0082(18) -0.0027(17)
C(25) 0.030(2) 0.027(2) 0.0079(18) -0.007(2) 0.0005(16) -0.0015(15)
C(26) 0.036(3) 0.037(2) 0.0148(19) -0.002(2) 0.0071(18) 0.0002(18)
C(27) 0.033(3) 0.052(3) 0.029(2) -0.002(2) 0.012(2) -0.007(2)
C(28) 0.049(4) 0.063(4) 0.020(2) -0.016(3) 0.017(2) -0.007(2)
C(29) 0.056(4) 0.058(3) 0.010(2) -0.009(3) 0.008(2) 0.004(2)
C(30) 0.045(3) 0.034(2) 0.0098(19) -0.007(2) 0.0021(19) 0.0041(17)
C(31) 0.016(2) 0.028(2) 0.0102(18) -0.0004(18) -0.0047(14) 0.0054(16)
C(32) 0.026(2) 0.041(2) 0.0095(17) 0.002(2) 0.0025(16) 0.0062(17)
C(33) 0.026(2) 0.039(2) 0.017(2) -0.004(2) 0.0010(18) 0.0095(19)
C(34) 0.035(3) 0.035(2) 0.019(2) -0.004(2) -0.009(2) 0.0089(19)
C(35) 0.041(3) 0.036(2) 0.019(2) -0.002(2) -0.006(2) -0.000(2)
C(36) 0.018(2) 0.033(2) 0.018(2) 0.004(2) -0.0010(17) 0.0017(18)

loop_
_atom_type_symbol
_atom_type_description
_atom_type_scat_dispersion_real
_atom_type_scat_dispersion_imag
_atom_type_scat_source
C C 0.003 0.002
;
International Tables for Crystallography
(1992, Vol. C, Tables 4.2.6.8 and 6.1.1.4)
;
H H 0.000 0.000
;
International Tables for Crystallography
(1992, Vol. C, Table 6.1.1.4)
;
Fe Fe 0.346 0.844
;
International Tables for Crystallography
(1992, Vol. C, Tables 4.2.6.8 and 6.1.1.4)
;
N N 0.006 0.003
;
International Tables for Crystallography
(1992, Vol. C, Tables 4.2.6.8 and 6.1.1.4)
;
P P 0.102 0.094
;
International Tables for Crystallography
(1992, Vol. C, Tables 4.2.6.8 and 6.1.1.4)
;
S S 0.125 0.123
;
International Tables for Crystallography
(1992, Vol. C, Tables 4.2.6.8 and 6.1.1.4)
;

loop_
_geom_angle_atom_site_label_1
_geom_angle_atom_site_label_2
_geom_angle_atom_site_label_3
_geom_angle
_geom_angle_publ_flag
C(15) Fe(1) C(16) 42.06(17) yes
C(15) Fe(1) C(17) 69.47(18) yes
C(15) Fe(1) C(18) 69.17(18) yes
C(15) Fe(1) C(19) 40.88(17) yes
C(15) Fe(1) C(20) 107.84(19) yes
C(15) Fe(1) C(21) 119.13(18) yes
C(15) Fe(1) C(22) 152.69(18) yes
C(15) Fe(1) C(23) 165.53(17) yes
C(15) Fe(1) C(24) 127.71(18) yes
C(16) Fe(1) C(17) 40.48(17) yes
C(16) Fe(1) C(18) 68.24(17) yes
C(16) Fe(1) C(19) 68.40(17) yes
C(16) Fe(1) C(20) 128.97(19) yes
C(16) Fe(1) C(21) 108.75(18) yes
C(16) Fe(1) C(22) 118.23(18) yes
C(16) Fe(1) C(23) 151.12(18) yes
C(16) Fe(1) C(24) 167.25(19) yes
C(17) Fe(1) C(18) 40.16(16) yes
C(17) Fe(1) C(19) 67.54(18) yes
C(17) Fe(1) C(20) 166.64(18) yes
C(17) Fe(1) C(21) 128.23(18) yes
C(17) Fe(1) C(22) 108.03(19) yes
C(17) Fe(1) C(23) 117.69(18) yes
C(17) Fe(1) C(24) 151.21(18) yes
C(18) Fe(1) C(19) 40.18(18) yes
C(18) Fe(1) C(20) 152.33(18) yes
C(18) Fe(1) C(21) 165.06(18) yes
C(18) Fe(1) C(22) 127.38(19) yes
C(18) Fe(1) C(23) 107.50(18) yes
C(18) Fe(1) C(24) 118.26(17) yes
C(19) Fe(1) C(20) 119.57(19) yes
C(19) Fe(1) C(21) 153.80(18) yes
C(19) Fe(1) C(22) 165.08(18) yes
C(19) Fe(1) C(23) 127.81(18) yes
C(19) Fe(1) C(24) 108.81(19) yes
C(20) Fe(1) C(21) 40.71(19) yes
C(20) Fe(1) C(22) 68.0(2) yes
C(20) Fe(1) C(23) 68.16(19) yes
C(20) Fe(1) C(24) 40.57(19) yes
C(21) Fe(1) C(22) 39.94(19) yes
C(21) Fe(1) C(23) 67.61(19) yes
C(21) Fe(1) C(24) 67.90(19) yes
C(22) Fe(1) C(23) 40.25(18) yes
C(22) Fe(1) C(24) 67.73(19) yes
C(23) Fe(1) C(24) 40.38(19) yes
C(2) S(1) C(3) 104.8(2) yes
C(16) P(1) C(25) 100.9(2) yes
C(16) P(1) C(31) 100.3(2) yes
C(25) P(1) C(31) 100.6(2) yes
N(2) N(1) C(2) 111.5(3) yes
N(2) N(1) C(13) 118.4(3) yes
C(2) N(1) C(13) 130.0(3) yes
N(1) N(2) N(3) 107.9(3) yes
N(2) N(3) C(1) 107.9(3) yes
N(3) C(1) C(2) 109.5(3) yes
N(3) C(1) C(7) 118.6(4) yes
C(2) C(1) C(7) 131.9(4) yes
S(1) C(2) N(1) 123.7(3) yes
S(1) C(2) C(1) 133.0(3) yes
N(1) C(2) C(1) 103.1(3) yes
S(1) C(3) C(4) 111.1(3) yes
S(1) C(3) C(5) 111.6(3) yes
S(1) C(3) C(6) 101.5(3) yes
C(4) C(3) C(5) 110.9(4) yes
C(4) C(3) C(6) 110.3(4) yes
C(5) C(3) C(6) 111.0(4) yes
C(1) C(7) C(8) 118.9(3) yes
C(1) C(7) C(12) 121.0(4) yes
C(8) C(7) C(12) 120.1(4) yes
C(7) C(8) C(9) 120.1(4) yes
C(8) C(9) C(10) 120.6(5) yes
C(9) C(10) C(11) 118.9(4) yes
C(10) C(11) C(12) 120.8(4) yes
C(7) C(12) C(11) 119.5(5) yes
N(1) C(13) C(14) 108.1(3) yes
N(1) C(13) C(15) 109.5(3) yes
C(14) C(13) C(15) 112.7(3) yes
Fe(1) C(15) C(13) 131.9(3) yes
Fe(1) C(15) C(16) 69.1(2) yes
Fe(1) C(15) C(19) 70.0(2) yes
C(13) C(15) C(16) 127.4(3) yes
C(13) C(15) C(19) 126.6(3) yes
C(16) C(15) C(19) 105.4(3) yes
Fe(1) C(16) P(1) 122.5(2) yes
Fe(1) C(16) C(15) 68.8(2) yes
Fe(1) C(16) C(17) 70.8(2) yes
P(1) C(16) C(15) 123.5(3) yes
P(1) C(16) C(17) 128.0(3) yes
C(15) C(16) C(17) 108.3(3) yes
Fe(1) C(17) C(16) 68.7(2) yes
Fe(1) C(17) C(18) 68.5(2) yes
C(16) C(17) C(18) 107.7(3) yes
Fe(1) C(18) C(17) 71.3(2) yes
Fe(1) C(18) C(19) 70.6(2) yes
C(17) C(18) C(19) 109.1(3) yes
Fe(1) C(19) C(15) 69.1(2) yes
Fe(1) C(19) C(18) 69.2(2) yes
C(15) C(19) C(18) 109.4(3) yes
Fe(1) C(20) C(21) 68.5(2) yes
Fe(1) C(20) C(24) 69.3(2) yes
C(21) C(20) C(24) 106.3(4) yes
Fe(1) C(21) C(20) 70.8(2) yes
Fe(1) C(21) C(22) 70.1(2) yes
C(20) C(21) C(22) 109.0(4) yes
Fe(1) C(22) C(21) 70.0(2) yes
Fe(1) C(22) C(23) 70.6(2) yes
C(21) C(22) C(23) 108.8(4) yes
Fe(1) C(23) C(22) 69.2(2) yes
Fe(1) C(23) C(24) 69.8(2) yes
C(22) C(23) C(24) 107.5(4) yes
Fe(1) C(24) C(20) 70.1(2) yes
Fe(1) C(24) C(23) 69.8(2) yes
C(20) C(24) C(23) 108.4(4) yes
P(1) C(25) C(26) 124.9(3) yes
P(1) C(25) C(30) 115.3(3) yes
C(26) C(25) C(30) 119.8(4) yes
C(25) C(26) C(27) 120.5(4) yes
C(26) C(27) C(28) 119.6(5) yes
C(27) C(28) C(29) 120.4(5) yes
C(28) C(29) C(30) 121.3(4) yes
C(25) C(30) C(29) 118.3(5) yes
P(1) C(31) C(32) 118.6(3) yes
P(1) C(31) C(36) 124.3(3) yes
C(32) C(31) C(36) 117.1(4) yes
C(31) C(32) C(33) 121.2(4) yes
C(32) C(33) C(34) 119.4(5) yes
C(33) C(34) C(35) 120.3(5) yes
C(34) C(35) C(36) 120.4(5) yes
C(31) C(36) C(35) 121.5(4) yes
C(3) C(4) H(4A) 109.5 no
C(3) C(4) H(4B) 109.5 no
C(3) C(4) H(4C) 109.5 no
H(4A) C(4) H(4B) 109.5 no
H(4A) C(4) H(4C) 109.5 no
H(4B) C(4) H(4C) 109.5 no
C(3) C(5) H(5A) 109.5 no
C(3) C(5) H(5B) 109.5 no
C(3) C(5) H(5C) 109.5 no
H(5A) C(5) H(5B) 109.5 no
H(5A) C(5) H(5C) 109.5 no
H(5B) C(5) H(5C) 109.5 no
C(3) C(6) H(6A) 109.5 no
C(3) C(6) H(6B) 109.5 no
C(3) C(6) H(6C) 109.5 no
H(6A) C(6) H(6B) 109.5 no
H(6A) C(6) H(6C) 109.5 no
H(6B) C(6) H(6C) 109.5 no
C(7) C(8) H(8) 120.0 no
C(9) C(8) H(8) 120.0 no
C(8) C(9) H(9) 119.7 no
C(10) C(9) H(9) 119.7 no
C(9) C(10) H(10) 120.5 no
C(11) C(10) H(10) 120.5 no
C(10) C(11) H(11) 119.6 no
C(12) C(11) H(11) 119.6 no
C(7) C(12) H(12) 120.2 no
C(11) C(12) H(12) 120.2 no
N(1) C(13) H(13) 108.8 no
C(14) C(13) H(13) 108.8 no
C(15) C(13) H(13) 108.8 no
C(13) C(14) H(14A) 109.5 no
C(13) C(14) H(14B) 109.5 no
C(13) C(14) H(14C) 109.5 no
H(14A) C(14) H(14B) 109.5 no
H(14A) C(14) H(14C) 109.5 no
H(14B) C(14) H(14C) 109.5 no
Fe(1) C(17) H(17) 126.1 no
C(16) C(17) H(17) 126.1 no
C(18) C(17) H(17) 126.1 no
Fe(1) C(18) H(18) 125.4 no
C(17) C(18) H(18) 125.4 no
C(19) C(18) H(18) 125.4 no
Fe(1) C(19) H(19) 125.2 no
C(15) C(19) H(19) 125.2 no
C(18) C(19) H(19) 125.2 no
Fe(1) C(20) H(20) 126.9 no
C(21) C(20) H(20) 126.9 no
C(24) C(20) H(20) 126.9 no
Fe(1) C(21) H(21) 125.5 no
C(20) C(21) H(21) 125.5 no
C(22) C(21) H(21) 125.5 no
Fe(1) C(22) H(22) 125.6 no
C(21) C(22) H(22) 125.6 no
C(23) C(22) H(22) 125.6 no
Fe(1) C(23) H(23) 126.2 no
C(22) C(23) H(23) 126.2 no
C(24) C(23) H(23) 126.2 no
Fe(1) C(24) H(24) 125.8 no
C(20) C(24) H(24) 125.8 no
C(23) C(24) H(24) 125.8 no
C(25) C(26) H(26) 119.7 no
C(27) C(26) H(26) 119.7 no
C(26) C(27) H(27) 120.2 no
C(28) C(27) H(27) 120.2 no
C(27) C(28) H(28) 119.8 no
C(29) C(28) H(28) 119.8 no
C(28) C(29) H(29) 119.3 no
C(30) C(29) H(29) 119.3 no
C(25) C(30) H(30) 120.9 no
C(29) C(30) H(30) 120.8 no
C(31) C(32) H(32) 119.4 no
C(33) C(32) H(32) 119.4 no
C(32) C(33) H(33) 120.3 no
C(34) C(33) H(33) 120.3 no
C(33) C(34) H(34) 119.8 no
C(35) C(34) H(34) 119.8 no
C(34) C(35) H(35) 119.8 no
C(36) C(35) H(35) 119.8 no
C(31) C(36) H(36) 119.3 no
C(35) C(36) H(36) 119.2 no

loop_
_geom_bond_atom_site_label_1
_geom_bond_atom_site_label_2
_geom_bond_distance
_geom_bond_publ_flag
Fe(1) C(15) 2.036(4) yes
Fe(1) C(16) 2.040(3) yes
Fe(1) C(17) 2.067(4) yes
Fe(1) C(18) 2.030(4) yes
Fe(1) C(19) 2.048(4) yes
Fe(1) C(20) 2.076(5) yes
Fe(1) C(21) 2.045(4) yes
Fe(1) C(22) 2.047(4) yes
Fe(1) C(23) 2.065(4) yes
Fe(1) C(24) 2.066(4) yes
S(1) C(2) 1.744(4) yes
S(1) C(3) 1.861(5) yes
P(1) C(16) 1.832(4) yes
P(1) C(25) 1.844(4) yes
P(1) C(31) 1.845(4) yes
N(1) N(2) 1.321(5) yes
N(1) C(2) 1.385(5) yes
N(1) C(13) 1.485(5) yes
N(2) N(3) 1.335(5) yes
N(3) C(1) 1.366(5) yes
C(1) C(2) 1.378(6) yes
C(1) C(7) 1.487(6) yes
C(3) C(4) 1.519(5) yes
C(3) C(5) 1.521(7) yes
C(3) C(6) 1.518(7) yes
C(7) C(8) 1.384(7) yes
C(7) C(12) 1.388(6) yes
C(8) C(9) 1.394(7) yes
C(9) C(10) 1.378(7) yes
C(10) C(11) 1.404(8) yes
C(11) C(12) 1.386(7) yes
C(13) C(14) 1.535(5) yes
C(13) C(15) 1.490(6) yes
C(15) C(16) 1.463(6) yes
C(15) C(19) 1.427(6) yes
C(16) C(17) 1.421(6) yes
C(17) C(18) 1.407(5) yes
C(18) C(19) 1.401(6) yes
C(20) C(21) 1.434(6) yes
C(20) C(24) 1.436(7) yes
C(21) C(22) 1.397(7) yes
C(22) C(23) 1.415(6) yes
C(23) C(24) 1.426(7) yes
C(25) C(26) 1.377(7) yes
C(25) C(30) 1.409(6) yes
C(26) C(27) 1.393(7) yes
C(27) C(28) 1.388(7) yes
C(28) C(29) 1.352(9) yes
C(29) C(30) 1.404(7) yes
C(31) C(32) 1.429(6) yes
C(31) C(36) 1.392(6) yes
C(32) C(33) 1.364(7) yes
C(33) C(34) 1.394(7) yes
C(34) C(35) 1.376(8) yes
C(35) C(36) 1.366(7) yes

loop_
_geom_torsion_atom_site_label_1
_geom_torsion_atom_site_label_2
_geom_torsion_atom_site_label_3
_geom_torsion_atom_site_label_4
_geom_torsion
C(15) Fe(1) C(16) P(1) -117.1(3)
C(15) Fe(1) C(16) C(17) 119.5(3)
C(16) Fe(1) C(15) C(13) 122.1(4)
C(16) Fe(1) C(15) C(19) -116.1(3)
C(15) Fe(1) C(17) C(16) -38.5(2)
C(15) Fe(1) C(17) C(18) 81.7(2)
C(17) Fe(1) C(15) C(13) 159.2(4)
C(17) Fe(1) C(15) C(16) 37.1(2)
C(17) Fe(1) C(15) C(19) -79.0(2)
C(15) Fe(1) C(18) C(17) -82.5(2)
C(15) Fe(1) C(18) C(19) 36.6(2)
C(18) Fe(1) C(15) C(13) -157.7(4)
C(18) Fe(1) C(15) C(16) 80.2(2)
C(18) Fe(1) C(15) C(19) -36.0(2)
C(15) Fe(1) C(19) C(18) -121.7(3)
C(19) Fe(1) C(15) C(13) -121.8(4)
C(19) Fe(1) C(15) C(16) 116.1(3)
C(15) Fe(1) C(20) C(21) 114.2(2)
C(15) Fe(1) C(20) C(24) -127.7(3)
C(20) Fe(1) C(15) C(13) -6.9(4)
C(20) Fe(1) C(15) C(16) -129.0(2)
C(20) Fe(1) C(15) C(19) 114.8(2)
C(15) Fe(1) C(21) C(20) -83.7(3)
C(15) Fe(1) C(21) C(22) 156.8(2)
C(21) Fe(1) C(15) C(13) 36.0(4)
C(21) Fe(1) C(15) C(16) -86.1(2)
C(21) Fe(1) C(15) C(19) 157.8(2)
C(15) Fe(1) C(22) C(21) -48.7(5)
C(15) Fe(1) C(22) C(23) -168.2(3)
C(22) Fe(1) C(15) C(13) 69.5(5)
C(22) Fe(1) C(15) C(16) -52.6(5)
C(22) Fe(1) C(15) C(19) -168.7(3)
C(15) Fe(1) C(23) C(22) 157.9(6)
C(15) Fe(1) C(23) C(24) 39.0(8)
C(23) Fe(1) C(15) C(13) -78.5(8)
C(23) Fe(1) C(15) C(16) 159.4(6)
C(23) Fe(1) C(15) C(19) 43.3(8)
C(15) Fe(1) C(24) C(20) 72.1(3)
C(15) Fe(1) C(24) C(23) -168.5(2)
C(24) Fe(1) C(15) C(13) -47.5(4)
C(24) Fe(1) C(15) C(16) -169.6(2)
C(24) Fe(1) C(15) C(19) 74.3(3)
C(16) Fe(1) C(17) C(18) 120.2(3)
C(17) Fe(1) C(16) P(1) 123.4(4)
C(17) Fe(1) C(16) C(15) -119.5(3)
C(16) Fe(1) C(18) C(17) -37.2(2)
C(16) Fe(1) C(18) C(19) 81.9(2)
C(18) Fe(1) C(16) P(1) 160.3(3)
C(18) Fe(1) C(16) C(15) -82.6(2)
C(18) Fe(1) C(16) C(17) 36.9(2)
C(16) Fe(1) C(19) C(15) 40.3(2)
C(16) Fe(1) C(19) C(18) -81.4(2)
C(19) Fe(1) C(16) P(1) -156.3(3)
C(19) Fe(1) C(16) C(15) -39.2(2)
C(19) Fe(1) C(16) C(17) 80.3(2)
C(16) Fe(1) C(20) C(21) 72.2(3)
C(16) Fe(1) C(20) C(24) -169.8(2)
C(20) Fe(1) C(16) P(1) -45.1(3)
C(20) Fe(1) C(16) C(15) 72.0(3)
C(20) Fe(1) C(16) C(17) -168.5(2)
C(16) Fe(1) C(21) C(20) -128.6(2)
C(16) Fe(1) C(21) C(22) 111.9(2)
C(21) Fe(1) C(16) P(1) -4.1(3)
C(21) Fe(1) C(16) C(15) 113.0(2)
C(21) Fe(1) C(16) C(17) -127.5(2)
C(16) Fe(1) C(22) C(21) -85.8(3)
C(16) Fe(1) C(22) C(23) 154.7(2)
C(22) Fe(1) C(16) P(1) 38.4(3)
C(22) Fe(1) C(16) C(15) 155.6(2)
C(22) Fe(1) C(16) C(17) -85.0(3)
C(16) Fe(1) C(23) C(22) -51.3(5)
C(16) Fe(1) C(23) C(24) -170.2(3)
C(23) Fe(1) C(16) P(1) 73.3(4)
C(23) Fe(1) C(16) C(15) -169.5(3)
C(23) Fe(1) C(16) C(17) -50.1(5)
C(16) Fe(1) C(24) C(20) 38.7(10)
C(16) Fe(1) C(24) C(23) 158.1(8)
C(24) Fe(1) C(16) P(1) -76.6(9)
C(24) Fe(1) C(16) C(15) 40.5(9)
C(24) Fe(1) C(16) C(17) 160.0(8)
C(17) Fe(1) C(18) C(19) 119.0(3)
C(18) Fe(1) C(17) C(16) -120.2(3)
C(17) Fe(1) C(19) C(15) 84.1(2)
C(17) Fe(1) C(19) C(18) -37.6(2)
C(19) Fe(1) C(17) C(16) -82.6(2)
C(19) Fe(1) C(17) C(18) 37.6(2)
C(17) Fe(1) C(20) C(21) 38.0(10)
C(17) Fe(1) C(20) C(24) 156.1(7)
C(20) Fe(1) C(17) C(16) 42.2(9)
C(20) Fe(1) C(17) C(18) 162.4(8)
C(17) Fe(1) C(21) C(20) -169.6(2)
C(17) Fe(1) C(21) C(22) 70.9(3)
C(21) Fe(1) C(17) C(16) 73.0(3)
C(21) Fe(1) C(17) C(18) -166.8(2)
C(17) Fe(1) C(22) C(21) -128.7(2)
C(17) Fe(1) C(22) C(23) 111.8(2)
C(22) Fe(1) C(17) C(16) 112.6(2)
C(22) Fe(1) C(17) C(18) -127.2(2)
C(17) Fe(1) C(23) C(22) -85.5(3)
C(17) Fe(1) C(23) C(24) 155.6(2)
C(23) Fe(1) C(17) C(16) 155.3(2)
C(23) Fe(1) C(17) C(18) -84.5(3)
C(17) Fe(1) C(24) C(20) -168.8(3)
C(17) Fe(1) C(24) C(23) -49.4(5)
C(24) Fe(1) C(17) C(16) -171.0(3)
C(24) Fe(1) C(17) C(18) -50.8(5)
C(18) Fe(1) C(19) C(15) 121.7(3)
C(19) Fe(1) C(18) C(17) -119.0(3)
C(18) Fe(1) C(20) C(21) -166.8(3)
C(18) Fe(1) C(20) C(24) -48.7(5)
C(20) Fe(1) C(18) C(17) -171.4(3)
C(20) Fe(1) C(18) C(19) -52.3(4)
C(18) Fe(1) C(21) C(20) 155.7(6)
C(18) Fe(1) C(21) C(22) 36.1(7)
C(21) Fe(1) C(18) C(17) 44.0(7)
C(21) Fe(1) C(18) C(19) 163.0(6)
C(18) Fe(1) C(22) C(21) -169.0(2)
C(18) Fe(1) C(22) C(23) 71.5(3)
C(22) Fe(1) C(18) C(17) 72.5(3)
C(22) Fe(1) C(18) C(19) -168.5(2)
C(18) Fe(1) C(23) C(22) -127.8(2)
C(18) Fe(1) C(23) C(24) 113.3(2)
C(23) Fe(1) C(18) C(17) 112.4(2)
C(23) Fe(1) C(18) C(19) -128.5(2)
C(18) Fe(1) C(24) C(20) 156.7(2)
C(18) Fe(1) C(24) C(23) -84.0(3)
C(24) Fe(1) C(18) C(17) 154.9(2)
C(24) Fe(1) C(18) C(19) -86.0(2)
C(19) Fe(1) C(20) C(21) 157.3(2)
C(19) Fe(1) C(20) C(24) -84.7(3)
C(20) Fe(1) C(19) C(15) -83.3(2)
C(20) Fe(1) C(19) C(18) 155.0(2)
C(19) Fe(1) C(21) C(20) -49.6(5)
C(19) Fe(1) C(21) C(22) -169.1(3)
C(21) Fe(1) C(19) C(15) -48.5(4)
C(21) Fe(1) C(19) C(18) -170.2(3)
C(19) Fe(1) C(22) C(21) 161.1(6)
C(19) Fe(1) C(22) C(23) 41.6(8)
C(22) Fe(1) C(19) C(15) 159.6(6)
C(22) Fe(1) C(19) C(18) 37.9(7)
C(19) Fe(1) C(23) C(22) -167.5(2)
C(19) Fe(1) C(23) C(24) 73.6(3)
C(23) Fe(1) C(19) C(15) -167.5(2)
C(23) Fe(1) C(19) C(18) 70.8(3)
C(19) Fe(1) C(24) C(20) 113.8(3)
C(19) Fe(1) C(24) C(23) -126.8(2)
C(24) Fe(1) C(19) C(15) -126.4(2)
C(24) Fe(1) C(19) C(18) 111.8(2)
C(20) Fe(1) C(21) C(22) -119.5(3)
C(21) Fe(1) C(20) C(24) 118.1(4)
C(20) Fe(1) C(22) C(21) 37.7(2)
C(20) Fe(1) C(22) C(23) -81.8(3)
C(22) Fe(1) C(20) C(21) -37.0(2)
C(22) Fe(1) C(20) C(24) 81.0(3)
C(20) Fe(1) C(23) C(22) 81.3(3)
C(20) Fe(1) C(23) C(24) -37.6(2)
C(23) Fe(1) C(20) C(21) -80.6(3)
C(23) Fe(1) C(20) C(24) 37.5(3)
C(20) Fe(1) C(24) C(23) 119.4(4)
C(24) Fe(1) C(20) C(21) -118.1(4)
C(21) Fe(1) C(22) C(23) -119.5(3)
C(22) Fe(1) C(21) C(20) 119.5(3)
C(21) Fe(1) C(23) C(22) 37.2(2)
C(21) Fe(1) C(23) C(24) -81.7(3)
C(23) Fe(1) C(21) C(20) 82.1(3)
C(23) Fe(1) C(21) C(22) -37.5(2)
C(21) Fe(1) C(24) C(20) -38.4(3)
C(21) Fe(1) C(24) C(23) 81.0(3)
C(24) Fe(1) C(21) C(20) 38.3(2)
C(24) Fe(1) C(21) C(22) -81.2(2)
C(22) Fe(1) C(23) C(24) -118.9(4)
C(23) Fe(1) C(22) C(21) 119.5(3)
C(22) Fe(1) C(24) C(20) -81.7(3)
C(22) Fe(1) C(24) C(23) 37.7(2)
C(24) Fe(1) C(22) C(21) 81.7(2)
C(24) Fe(1) C(22) C(23) -37.8(2)
C(23) Fe(1) C(24) C(20) -119.4(4)
C(24) Fe(1) C(23) C(22) 118.9(4)
C(2) S(1) C(3) C(4) -63.0(4)
C(2) S(1) C(3) C(5) 61.4(3)
C(2) S(1) C(3) C(6) 179.7(3)
C(3) S(1) C(2) N(1) 101.2(3)
C(3) S(1) C(2) C(1) -85.5(4)
C(16) P(1) C(25) C(26) 1.6(4)
C(16) P(1) C(25) C(30) -175.5(3)
C(25) P(1) C(16) Fe(1) 177.9(2)
C(25) P(1) C(16) C(15) 93.2(3)
C(25) P(1) C(16) C(17) -92.0(4)
C(16) P(1) C(31) C(32) 102.2(3)
C(16) P(1) C(31) C(36) -78.0(4)
C(31) P(1) C(16) Fe(1) -79.1(2)
C(31) P(1) C(16) C(15) -163.8(3)
C(31) P(1) C(16) C(17) 11.0(4)
C(25) P(1) C(31) C(32) -154.6(3)
C(25) P(1) C(31) C(36) 25.2(4)
C(31) P(1) C(25) C(26) -101.1(4)
C(31) P(1) C(25) C(30) 81.8(4)
N(2) N(1) C(2) S(1) 175.0(3)
N(2) N(1) C(2) C(1) 0.0(4)
C(2) N(1) N(2) N(3) 1.4(4)
N(2) N(1) C(13) C(14) 62.6(5)
N(2) N(1) C(13) C(15) -60.6(4)
C(13) N(1) N(2) N(3) -177.7(3)
C(2) N(1) C(13) C(14) -116.4(4)
C(2) N(1) C(13) C(15) 120.5(4)
C(13) N(1) C(2) S(1) -6.0(6)
C(13) N(1) C(2) C(1) 179.0(4)
N(1) N(2) N(3) C(1) -2.2(4)
N(2) N(3) C(1) C(2) 2.3(5)
N(2) N(3) C(1) C(7) 179.2(3)
N(3) C(1) C(2) S(1) -175.7(3)
N(3) C(1) C(2) N(1) -1.4(4)
N(3) C(1) C(7) C(8) -33.6(6)
N(3) C(1) C(7) C(12) 147.4(4)
C(2) C(1) C(7) C(8) 142.5(5)
C(2) C(1) C(7) C(12) -36.5(7)
C(7) C(1) C(2) S(1) 7.9(8)
C(7) C(1) C(2) N(1) -177.8(4)
C(1) C(7) C(8) C(9) -178.4(4)
C(1) C(7) C(12) C(11) 179.3(4)
C(8) C(7) C(12) C(11) 0.3(6)
C(12) C(7) C(8) C(9) 0.6(7)
C(7) C(8) C(9) C(10) -1.2(8)
C(8) C(9) C(10) C(11) 0.7(8)
C(9) C(10) C(11) C(12) 0.2(7)
C(10) C(11) C(12) C(7) -0.7(8)
N(1) C(13) C(15) Fe(1) -177.1(2)
N(1) C(13) C(15) C(16) -82.4(5)
N(1) C(13) C(15) C(19) 87.5(4)
C(14) C(13) C(15) Fe(1) 62.5(5)
C(14) C(13) C(15) C(16) 157.3(4)
C(14) C(13) C(15) C(19) -32.8(6)
Fe(1) C(15) C(16) P(1) 115.7(3)
Fe(1) C(15) C(16) C(17) -60.0(3)
Fe(1) C(15) C(19) C(18) 57.5(3)
C(13) C(15) C(16) Fe(1) -127.4(4)
C(13) C(15) C(16) P(1) -11.7(6)
C(13) C(15) C(16) C(17) 172.6(4)
C(13) C(15) C(19) Fe(1) 127.9(4)
C(13) C(15) C(19) C(18) -174.6(4)
C(16) C(15) C(19) Fe(1) -60.4(2)
C(16) C(15) C(19) C(18) -2.9(4)
C(19) C(15) C(16) Fe(1) 61.0(2)
C(19) C(15) C(16) P(1) 176.7(3)
C(19) C(15) C(16) C(17) 1.0(4)
Fe(1) C(16) C(17) C(18) -57.6(3)
P(1) C(16) C(17) Fe(1) -116.7(3)
P(1) C(16) C(17) C(18) -174.2(3)
C(15) C(16) C(17) Fe(1) 58.8(2)
C(15) C(16) C(17) C(18) 1.2(5)
Fe(1) C(17) C(18) C(19) -60.8(3)
C(16) C(17) C(18) Fe(1) 57.7(3)
C(16) C(17) C(18) C(19) -3.1(5)
Fe(1) C(18) C(19) C(15) -57.4(3)
C(17) C(18) C(19) Fe(1) 61.2(3)
C(17) C(18) C(19) C(15) 3.8(5)
Fe(1) C(20) C(21) C(22) 59.9(3)
Fe(1) C(20) C(24) C(23) -59.5(3)
C(21) C(20) C(24) Fe(1) 58.8(3)
C(21) C(20) C(24) C(23) -0.7(5)
C(24) C(20) C(21) Fe(1) -59.3(3)
C(24) C(20) C(21) C(22) 0.6(5)
Fe(1) C(21) C(22) C(23) 60.1(3)
C(20) C(21) C(22) Fe(1) -60.4(3)
C(20) C(21) C(22) C(23) -0.2(5)
Fe(1) C(22) C(23) C(24) 59.5(3)
C(21) C(22) C(23) Fe(1) -59.7(3)
C(21) C(22) C(23) C(24) -0.2(4)
Fe(1) C(23) C(24) C(20) 59.7(3)
C(22) C(23) C(24) Fe(1) -59.1(3)
C(22) C(23) C(24) C(20) 0.6(5)
P(1) C(25) C(26) C(27) -178.8(4)
P(1) C(25) C(30) C(29) 179.8(3)
C(26) C(25) C(30) C(29) 2.6(7)
C(30) C(25) C(26) C(27) -1.9(8)
C(25) C(26) C(27) C(28) 1.7(9)
C(26) C(27) C(28) C(29) -2.5(9)
C(27) C(28) C(29) C(30) 3.4(10)
C(28) C(29) C(30) C(25) -3.4(9)
P(1) C(31) C(32) C(33) -178.2(3)
P(1) C(31) C(36) C(35) 178.9(3)
C(32) C(31) C(36) C(35) -1.2(6)
C(36) C(31) C(32) C(33) 1.9(6)
C(31) C(32) C(33) C(34) -1.0(6)
C(32) C(33) C(34) C(35) -0.7(7)
C(33) C(34) C(35) C(36) 1.3(7)
C(34) C(35) C(36) C(31) -0.3(6)
